data_2216324
loop_
_publ_author_name
'G\"artner, Martin '
'G\"orls, Helmar '
'Westerhausen, Matthias '

_publ_section_title
<i>trans</i>-Bis(1,2-dimethoxyethane-\k^2^<i>O</i>,<i>O</i>')diiodido(tetrahydrofuran-\k<i>O</i>)calcium(II)
_journal_coeditor_code BT2622
_journal_issue 12
_journal_name_full 'Acta Crystallographica Section E'
_journal_page_first m3169
_journal_page_last m3169
_journal_paper_doi 10.1107/S1600536807059399
_journal_volume 63
_journal_year 2007
_chemical_formula_iupac '[Ca I2 (C4 H8 O) (C4 H10 O2)2]'
_chemical_formula_moiety 'C12 H28 Ca I2 O5'
_chemical_formula_sum 'C12 H28 Ca I2 O5'
_chemical_formula_weight 546.22
_chemical_name_systematic
;
<i>trans</i>-Bis(1,2-dimethoxyethane-
\k^2^<i>O</i>,<i>O</i>')diiodido(tetrahydrofuran-\k<i>O</i>)calcium(II)
;
_space_group_IT_number 15
_symmetry_cell_setting monoclinic
_symmetry_space_group_name_Hall '-C 2yc'
_symmetry_space_group_name_H-M 'C 1 2/c 1'
_atom_sites_solution_hydrogens geom
_atom_sites_solution_primary direct
_atom_sites_solution_secondary difmap
_audit_creation_method SHELXL-97
_cell_angle_alpha 90.00
_cell_angle_beta 114.715(2)
_cell_angle_gamma 90.00
_cell_formula_units_Z 4
_cell_length_a 12.8976(4)
_cell_length_b 11.2682(4)
_cell_length_c 15.2359(5)
_cell_measurement_reflns_used 6625
_cell_measurement_temperature 183(2)
_cell_measurement_theta_max 27.47
_cell_measurement_theta_min 2.51
_cell_volume 2011.44(12)
_computing_cell_refinement 'DENZO  (Otwinowski  & Minor, 1997)'
_computing_data_collection 'COLLECT (Nonius, 1998)'
_computing_data_reduction 'DENZO  (Otwinowski  & Minor, 1997)'
_computing_molecular_graphics 'SHELXTL/PC (Siemens, 1990)'
_computing_publication_material 'SHELXL97 (Sheldrick, 1997)'
_computing_structure_refinement 'SHELXL97 (Sheldrick, 1997)'
_computing_structure_solution 'SHELXS97 (Sheldrick, 1997)'
_diffrn_ambient_temperature 183(2)
_diffrn_measured_fraction_theta_full 0.988
_diffrn_measured_fraction_theta_max 0.988
_diffrn_measurement_device_type KappaCCD
_diffrn_measurement_method '\f and \w scan'
_diffrn_radiation_monochromator graphite
_diffrn_radiation_source 'fine-focus sealed tube'
_diffrn_radiation_type MoK\a
_diffrn_radiation_wavelength 0.71073
_diffrn_reflns_av_R_equivalents 0.0203
_diffrn_reflns_av_sigmaI/netI 0.0233
_diffrn_reflns_limit_h_max 16
_diffrn_reflns_limit_h_min -16
_diffrn_reflns_limit_k_max 14
_diffrn_reflns_limit_k_min -14
_diffrn_reflns_limit_l_max 19
_diffrn_reflns_limit_l_min -16
_diffrn_reflns_number 6625
_diffrn_reflns_theta_full 27.47
_diffrn_reflns_theta_max 27.47
_diffrn_reflns_theta_min 2.51
_exptl_absorpt_coefficient_mu 3.394
_exptl_absorpt_correction_type none
_exptl_crystal_colour colourless
_exptl_crystal_density_diffrn 1.804
_exptl_crystal_density_method 'not measured'
_exptl_crystal_description prism
_exptl_crystal_F_000 1064
_exptl_crystal_size_max 0.04
_exptl_crystal_size_mid 0.04
_exptl_crystal_size_min 0.03
_refine_diff_density_max 0.360
_refine_diff_density_min -0.936
_refine_ls_extinction_method none
_refine_ls_goodness_of_fit_ref 1.062
_refine_ls_hydrogen_treatment constr
_refine_ls_matrix_type full
_refine_ls_number_parameters 94
_refine_ls_number_reflns 2279
_refine_ls_number_restraints 0
_refine_ls_restrained_S_all 1.062
_refine_ls_R_factor_all 0.0309
_refine_ls_R_factor_gt 0.0239
_refine_ls_shift/su_max 0.002
_refine_ls_shift/su_mean 0.000
_refine_ls_structure_factor_coef Fsqd
_refine_ls_weighting_details 'calc w=1/[\s^2^(Fo^2^)+(0.0318P)^2^+3.2686P] where P=(Fo^2^+2Fc^2^)/3'
_refine_ls_weighting_scheme calc
_refine_ls_wR_factor_gt 0.0642
_refine_ls_wR_factor_ref 0.0690
_reflns_number_gt 1892
_reflns_number_total 2279
_reflns_threshold_expression I>2\s(I)
_cod_data_source_file bt2622.cif
_cod_data_source_block I
_cod_original_sg_symbol_Hall -C2yc
_cod_original_sg_symbol_H-M 'C 2/c'
_cod_database_code 2216324
_cod_database_fobs_code 2216324

loop_
_symmetry_equiv_pos_as_xyz
'x, y, z'
'-x, y, -z+1/2'
'x+1/2, y+1/2, z'
'-x+1/2, y+1/2, -z+1/2'
'-x, -y, -z'
'x, -y, z-1/2'
'-x+1/2, -y+1/2, -z'
'x+1/2, -y+1/2, z-1/2'

loop_
_atom_site_type_symbol
_atom_site_label
_atom_site_fract_x
_atom_site_fract_y
_atom_site_fract_z
_atom_site_U_iso_or_equiv
_atom_site_adp_type
_atom_site_calc_flag
_atom_site_refinement_flags
_atom_site_occupancy
Ca Ca1 0.5000 0.24628(5) 0.7500 0.02044(15) Uani d S 1
I I1 0.582761(14) 0.248498(14) 0.583681(11) 0.03409(9) Uani d . 1
O O1 0.29341(13) 0.29633(16) 0.65423(12) 0.0271(3) Uani d . 1
O O2 0.38695(14) 0.07448(15) 0.66082(13) 0.0311(4) Uani d . 1
O O3 0.5000 0.45785(19) 0.7500 0.0277(5) Uani d S 1
C C1 0.2241(2) 0.1915(2) 0.63757(19) 0.0326(5) Uani d . 1
H H1A 0.1443 0.2097 0.5928 0.039 Uiso calc R 1
H H1B 0.2248 0.1629 0.6992 0.039 Uiso calc R 1
C C2 0.2712(2) 0.0987(2) 0.59491(18) 0.0338(5) Uani d . 1
H H2A 0.2250 0.0254 0.5831 0.041 Uiso calc R 1
H H2B 0.2686 0.1266 0.5324 0.041 Uiso calc R 1
C C3 0.4316(3) -0.0220(3) 0.6253(3) 0.0512(8) Uani d . 1
H H3A 0.3846 -0.0929 0.6180 0.077 Uiso calc R 1
H H3B 0.5103 -0.0385 0.6712 0.077 Uiso calc R 1
H H3C 0.4302 -0.0004 0.5625 0.077 Uiso calc R 1
C C4 0.2358(2) 0.3955(2) 0.6731(2) 0.0379(6) Uani d . 1
H H4A 0.1612 0.4062 0.6187 0.057 Uiso calc R 1
H H4B 0.2817 0.4674 0.6812 0.057 Uiso calc R 1
H H4C 0.2253 0.3807 0.7322 0.057 Uiso calc R 1
C C5 0.4803(3) 0.5323(2) 0.6664(2) 0.0365(6) Uani d . 1
H H5A 0.4118 0.5056 0.6097 0.044 Uiso calc R 1
H H5B 0.5468 0.5298 0.6499 0.044 Uiso calc R 1
C C6 0.4632(3) 0.6564(2) 0.6962(2) 0.0451(7) Uani d . 1
H H6A 0.4891 0.7172 0.6629 0.054 Uiso calc R 1
H H6B 0.3821 0.6710 0.6822 0.054 Uiso calc R 1

loop_
_atom_site_aniso_label
_atom_site_aniso_U_11
_atom_site_aniso_U_22
_atom_site_aniso_U_33
_atom_site_aniso_U_12
_atom_site_aniso_U_13
_atom_site_aniso_U_23
Ca1 0.0186(3) 0.0192(3) 0.0237(3) 0.000 0.0090(3) 0.000
I1 0.03470(13) 0.04437(14) 0.02571(13) 0.00171(7) 0.01510(9) -0.00373(6)
O1 0.0209(8) 0.0271(8) 0.0335(9) 0.0033(7) 0.0116(7) 0.0011(7)
O2 0.0280(9) 0.0247(8) 0.0379(9) -0.0004(7) 0.0112(7) -0.0074(7)
O3 0.0344(12) 0.0197(11) 0.0325(12) 0.000 0.0173(10) 0.000
C1 0.0200(11) 0.0365(14) 0.0373(13) -0.0038(10) 0.0082(10) 0.0023(11)
C2 0.0308(12) 0.0327(13) 0.0304(12) -0.0061(10) 0.0053(10) -0.0035(10)
C3 0.0524(18) 0.0313(14) 0.072(2) 0.0023(13) 0.0276(16) -0.0161(14)
C4 0.0312(13) 0.0371(14) 0.0457(15) 0.0115(11) 0.0163(12) 0.0003(12)
C5 0.0474(15) 0.0290(13) 0.0384(14) 0.0019(11) 0.0233(12) 0.0059(11)
C6 0.0598(18) 0.0246(12) 0.0659(18) 0.0087(12) 0.0411(16) 0.0116(12)

loop_
_atom_type_symbol
_atom_type_description
_atom_type_scat_dispersion_real
_atom_type_scat_dispersion_imag
_atom_type_scat_source
C C 0.0033 0.0016 'International Tables Vol C Tables 4.2.6.8 and 6.1.1.4'
H H 0.0000 0.0000 'International Tables Vol C Tables 4.2.6.8 and 6.1.1.4'
O O 0.0106 0.0060 'International Tables Vol C Tables 4.2.6.8 and 6.1.1.4'
Ca Ca 0.2262 0.3064 'International Tables Vol C Tables 4.2.6.8 and 6.1.1.4'
I I -0.4742 1.8119 'International Tables Vol C Tables 4.2.6.8 and 6.1.1.4'

loop_
_geom_angle_atom_site_label_1
_geom_angle_atom_site_label_2
_geom_angle_atom_site_label_3
_geom_angle_site_symmetry_1
_geom_angle_site_symmetry_3
_geom_angle
O3 Ca1 O2 . 2_656 141.83(4)
O3 Ca1 O2 . . 141.83(4)
O2 Ca1 O2 2_656 . 76.34(8)
O3 Ca1 O1 . . 77.01(4)
O2 Ca1 O1 2_656 . 137.52(6)
O2 Ca1 O1 . . 67.42(6)
O3 Ca1 O1 . 2_656 77.01(4)
O2 Ca1 O1 2_656 2_656 67.42(6)
O2 Ca1 O1 . 2_656 137.51(6)
O1 Ca1 O1 . 2_656 154.02(8)
O3 Ca1 I1 . . 89.543(10)
O2 Ca1 I1 2_656 . 97.42(4)
O2 Ca1 I1 . . 83.30(4)
O1 Ca1 I1 . . 99.55(4)
O1 Ca1 I1 2_656 . 80.24(4)
O3 Ca1 I1 . 2_656 89.543(10)
O2 Ca1 I1 2_656 2_656 83.30(4)
O2 Ca1 I1 . 2_656 97.42(4)
O1 Ca1 I1 . 2_656 80.24(4)
O1 Ca1 I1 2_656 2_656 99.55(4)
I1 Ca1 I1 . 2_656 179.09(2)
C4 O1 C1 . . 109.85(19)
C4 O1 Ca1 . . 124.81(14)
C1 O1 Ca1 . . 110.38(14)
C2 O2 C3 . . 110.1(2)
C2 O2 Ca1 . . 116.08(14)
C3 O2 Ca1 . . 124.35(16)
C5 O3 C5 . 2_656 109.6(3)
C5 O3 Ca1 . . 125.19(13)
C5 O3 Ca1 2_656 . 125.19(13)
O1 C1 C2 . . 108.5(2)
O1 C1 H1A . . 110.0
C2 C1 H1A . . 110.0
O1 C1 H1B . . 110.0
C2 C1 H1B . . 110.0
H1A C1 H1B . . 108.4
O2 C2 C1 . . 108.85(19)
O2 C2 H2A . . 109.9
C1 C2 H2A . . 109.9
O2 C2 H2B . . 109.9
C1 C2 H2B . . 109.9
H2A C2 H2B . . 108.3
O2 C3 H3A . . 109.5
O2 C3 H3B . . 109.5
H3A C3 H3B . . 109.5
O2 C3 H3C . . 109.5
H3A C3 H3C . . 109.5
H3B C3 H3C . . 109.5
O1 C4 H4A . . 109.5
O1 C4 H4B . . 109.5
H4A C4 H4B . . 109.5
O1 C4 H4C . . 109.5
H4A C4 H4C . . 109.5
H4B C4 H4C . . 109.5
O3 C5 C6 . . 105.3(2)
O3 C5 H5A . . 110.7
C6 C5 H5A . . 110.7
O3 C5 H5B . . 110.7
C6 C5 H5B . . 110.7
H5A C5 H5B . . 108.8
C6 C6 C5 2_656 . 102.74(19)
C6 C6 H6A 2_656 . 111.2
C5 C6 H6A . . 111.2
C6 C6 H6B 2_656 . 111.2
C5 C6 H6B . . 111.2
H6A C6 H6B . . 109.1

loop_
_geom_bond_atom_site_label_1
_geom_bond_atom_site_label_2
_geom_bond_site_symmetry_2
_geom_bond_distance
Ca1 O3 . 2.384(2)
Ca1 O2 2_656 2.4624(17)
Ca1 O2 . 2.4624(17)
Ca1 O1 . 2.5092(16)
Ca1 O1 2_656 2.5092(16)
Ca1 I1 . 3.13418(18)
Ca1 I1 2_656 3.13419(18)
O1 C4 . 1.436(3)
O1 C1 . 1.438(3)
O2 C2 . 1.434(3)
O2 C3 . 1.438(3)
O3 C5 . 1.456(3)
O3 C5 2_656 1.456(3)
C1 C2 . 1.488(4)
C1 H1A . 0.9900
C1 H1B . 0.9900
C2 H2A . 0.9900
C2 H2B . 0.9900
C3 H3A . 0.9800
C3 H3B . 0.9800
C3 H3C . 0.9800
C4 H4A . 0.9800
C4 H4B . 0.9800
C4 H4C . 0.9800
C5 C6 . 1.515(4)
C5 H5A . 0.9900
C5 H5B . 0.9900
C6 C6 2_656 1.512(6)
C6 H6A . 0.9900
C6 H6B . 0.9900
